data_2227997
loop_
_publ_author_name
'Aazam, Elham S.'
'B\"uy\"ukg\"ung\"or, Orhan'

_publ_section_title
;
 7-[(3,5-Di-<i>tert</i>-butyl-2-hydroxybenzylidene)amino]-4-methyl-2<i>H</i>-chromen-2-one
;
_journal_coeditor_code SJ5038
_journal_issue 10
_journal_name_full 'Acta Crystallographica Section E'
_journal_page_first o2587
_journal_page_last o2588
_journal_paper_doi 10.1107/S1600536810036743
_journal_volume 66
_journal_year 2010
_chemical_formula_iupac 'C25 H29 N O3'
_chemical_formula_moiety 'C25 H29 N O3'
_chemical_formula_sum 'C25 H29 N O3'
_chemical_formula_weight 391.49
_chemical_name_systematic
;
7-[(3,5-Di-<i>tert</i>-butyl-2-hydroxybenzylidene)amino]-4-methyl-2<i>H</i>-
chromen-2-one
;
_space_group_IT_number 14
_symmetry_cell_setting monoclinic
_symmetry_space_group_name_Hall '-P 2ybc'
_symmetry_space_group_name_H-M 'P 1 21/c 1'
_atom_sites_solution_hydrogens geom
_atom_sites_solution_primary direct
_atom_sites_solution_secondary difmap
_audit_creation_method SHELXL-97
_cell_angle_alpha 90.00
_cell_angle_beta 109.832(6)
_cell_angle_gamma 90.00
_cell_formula_units_Z 8
_cell_length_a 17.6067(14)
_cell_length_b 9.6853(5)
_cell_length_c 27.237(3)
_cell_measurement_reflns_used 15467
_cell_measurement_temperature 296
_cell_measurement_theta_max 26.17
_cell_measurement_theta_min 1.22
_cell_volume 4369.2(7)
_computing_cell_refinement 'X-AREA (Stoe & Cie, 2002)'
_computing_data_collection 'X-AREA (Stoe & Cie, 2002)'
_computing_data_reduction 'X-RED (Stoe & Cie, 2002)'
_computing_molecular_graphics 'ORTEP-3 for Windows (Farrugia, 1997)'
_computing_publication_material 'WinGX (Farrugia, 1999)'
_computing_structure_refinement 'SHELXL97 (Sheldrick, 2008)'
_computing_structure_solution 'SHELXS97 (Sheldrick, 2008)'
_diffrn_ambient_temperature 296
_diffrn_measured_fraction_theta_full 0.996
_diffrn_measured_fraction_theta_max 0.996
_diffrn_measurement_device_type 'Stoe IPDS 2'
_diffrn_measurement_method 'rotation method'
_diffrn_radiation_monochromator graphite
_diffrn_radiation_source 'fine-focus sealed tube'
_diffrn_radiation_type MoK\a
_diffrn_radiation_wavelength 0.71073
_diffrn_reflns_av_R_equivalents 0.0715
_diffrn_reflns_av_sigmaI/netI 0.0824
_diffrn_reflns_limit_h_max 21
_diffrn_reflns_limit_h_min -21
_diffrn_reflns_limit_k_max 11
_diffrn_reflns_limit_k_min -11
_diffrn_reflns_limit_l_max 32
_diffrn_reflns_limit_l_min -32
_diffrn_reflns_number 29259
_diffrn_reflns_theta_full 25.65
_diffrn_reflns_theta_max 25.65
_diffrn_reflns_theta_min 1.23
_diffrn_standards_number 0
_exptl_absorpt_coefficient_mu 0.077
_exptl_absorpt_correction_type none
_exptl_crystal_colour 'light brown'
_exptl_crystal_density_diffrn 1.190
_exptl_crystal_density_method 'not measured'
_exptl_crystal_description plate
_exptl_crystal_F_000 1680
_exptl_crystal_size_max 0.32
_exptl_crystal_size_mid 0.20
_exptl_crystal_size_min 0.05
_refine_diff_density_max 0.309
_refine_diff_density_min -0.184
_refine_ls_extinction_method none
_refine_ls_goodness_of_fit_ref 0.836
_refine_ls_hydrogen_treatment constr
_refine_ls_matrix_type full
_refine_ls_number_parameters 524
_refine_ls_number_reflns 8242
_refine_ls_number_restraints 84
_refine_ls_restrained_S_all 0.886
_refine_ls_R_factor_all 0.1697
_refine_ls_R_factor_gt 0.0548
_refine_ls_shift/su_max_lt 0.001
_refine_ls_shift/su_mean 0.000
_refine_ls_structure_factor_coef Fsqd
_refine_ls_weighting_details 'calc w=1/[\s^2^(Fo^2^)+(0.0578P)^2^] where P=(Fo^2^+2Fc^2^)/3'
_refine_ls_weighting_scheme calc
_refine_ls_wR_factor_gt 0.1117
_refine_ls_wR_factor_ref 0.1458
_reflns_number_gt 3118
_reflns_number_total 8242
_reflns_threshold_expression I>2\s(I)
_cod_data_source_file sj5038.cif
_cod_data_source_block I
_cod_original_cell_volume 4369.2(6)
_cod_original_sg_symbol_H-M 'P 21/c'
_cod_database_code 2227997
_cod_database_fobs_code 2227997

loop_
_symmetry_equiv_pos_as_xyz
'x, y, z'
'-x, y+1/2, -z+1/2'
'-x, -y, -z'
'x, -y-1/2, z-1/2'

loop_
_atom_site_type_symbol
_atom_site_label
_atom_site_fract_x
_atom_site_fract_y
_atom_site_fract_z
_atom_site_U_iso_or_equiv
_atom_site_adp_type
_atom_site_calc_flag
_atom_site_refinement_flags
_atom_site_occupancy
_atom_site_disorder_assembly
_atom_site_disorder_group
C C1 0.71746(19) 0.2973(3) 0.62303(13) 0.0465(9) Uani d . 1 . .
C C2 0.7896(2) 0.2190(3) 0.64044(13) 0.0472(9) Uani d . 1 . .
C C3 0.8653(2) 0.2821(3) 0.65273(13) 0.0479(9) Uani d . 1 . .
C C4 0.8651(2) 0.4252(3) 0.64687(14) 0.0555(10) Uani d . 1 . .
H H4 0.9147 0.4694 0.6546 0.067 Uiso calc R 1 . .
C C5 0.7956(2) 0.5068(3) 0.63012(14) 0.0503(9) Uani d . 1 . .
C C6 0.7225(2) 0.4405(4) 0.61833(13) 0.0503(9) Uani d . 1 . .
H H6 0.6752 0.4923 0.6069 0.060 Uiso calc R 1 . .
C C7 0.9434(2) 0.1987(3) 0.66976(15) 0.0552(10) Uani d . 1 . .
C C8 0.9451(2) 0.1059(4) 0.62451(17) 0.0831(13) Uani d U 1 . .
H H8A 0.9417 0.1621 0.5948 0.100 Uiso calc R 1 . .
H H8B 0.9001 0.0435 0.6156 0.100 Uiso calc R 1 . .
H H8C 0.9945 0.0541 0.6348 0.100 Uiso calc R 1 . .
C C9 0.9506(2) 0.1101(4) 0.71730(16) 0.0850(13) Uani d U 1 . .
H H9A 0.9057 0.0476 0.7091 0.102 Uiso calc R 1 . .
H H9B 0.9507 0.1684 0.7458 0.102 Uiso calc R 1 . .
H H9C 1.0000 0.0584 0.7270 0.102 Uiso calc R 1 . .
C C10 1.0184(2) 0.2909(4) 0.68392(17) 0.0779(12) Uani d U 1 . .
H H10A 1.0193 0.3507 0.7122 0.093 Uiso calc R 1 . .
H H10B 1.0169 0.3454 0.6542 0.093 Uiso calc R 1 . .
H H10C 1.0660 0.2343 0.6943 0.093 Uiso calc R 1 . .
C C11 0.8004(2) 0.6645(4) 0.62607(17) 0.0633(11) Uani d . 1 . .
C C12 0.7749(3) 0.7289(4) 0.66932(17) 0.0899(14) Uani d U 1 . .
H H12A 0.8105 0.6982 0.7027 0.108 Uiso calc R 1 . .
H H12B 0.7206 0.7013 0.6650 0.108 Uiso calc R 1 . .
H H12C 0.7774 0.8277 0.6674 0.108 Uiso calc R 1 . .
C C13 0.8853(3) 0.7151(5) 0.6345(2) 0.1178(18) Uani d U 1 . .
H H13A 0.9045 0.6754 0.6086 0.141 Uiso calc R 1 . .
H H13B 0.9202 0.6880 0.6686 0.141 Uiso calc R 1 . .
H H13C 0.8851 0.8139 0.6317 0.141 Uiso calc R 1 . .
C C14 0.7431(3) 0.7135(4) 0.57389(16) 0.0835(13) Uani d U 1 . .
H H14A 0.6890 0.6867 0.5703 0.100 Uiso calc R 1 . .
H H14B 0.7581 0.6728 0.5463 0.100 Uiso calc R 1 . .
H H14C 0.7460 0.8123 0.5720 0.100 Uiso calc R 1 . .
C C15 0.6386(2) 0.2320(4) 0.60526(13) 0.0487(9) Uani d . 1 . .
H H15 0.5923 0.2859 0.5927 0.058 Uiso calc R 1 . .
C C16 0.5586(2) 0.0272(3) 0.58550(13) 0.0476(9) Uani d . 1 . .
C C17 0.4838(2) 0.0864(4) 0.55885(14) 0.0556(10) Uani d . 1 . .
H H17 0.4784 0.1818 0.5557 0.067 Uiso calc R 1 . .
C C18 0.4178(2) 0.0014(4) 0.53712(14) 0.0536(10) Uani d . 1 . .
H H18 0.3679 0.0415 0.5197 0.064 Uiso calc R 1 . .
C C19 0.4233(2) -0.1423(4) 0.54042(13) 0.0475(9) Uani d . 1 . .
C C20 0.4982(2) -0.1965(3) 0.56716(13) 0.0484(9) Uani d . 1 . .
C C21 0.5650(2) -0.1151(4) 0.59003(14) 0.0530(9) Uani d . 1 . .
H H21 0.6143 -0.1556 0.6085 0.064 Uiso calc R 1 . .
C C22 0.3565(2) -0.2352(4) 0.51815(13) 0.0500(9) Uani d . 1 . .
C C23 0.3719(2) -0.3718(4) 0.52296(15) 0.0629(11) Uani d . 1 . .
H H23 0.3290 -0.4321 0.5085 0.075 Uiso calc R 1 . .
C C24 0.4500(2) -0.4303(4) 0.54877(14) 0.0625(11) Uani d . 1 . .
C C25 0.2738(2) -0.1795(4) 0.49157(14) 0.0658(11) Uani d U 1 . .
H H25A 0.2740 -0.1219 0.4629 0.079 Uiso calc R 1 . .
H H25B 0.2574 -0.1261 0.5159 0.079 Uiso calc R 1 . .
H H25C 0.2368 -0.2546 0.4787 0.079 Uiso calc R 1 . .
N N1 0.63226(16) 0.0999(3) 0.60680(11) 0.0507(8) Uani d . 1 . .
O O1 0.78494(14) 0.0796(2) 0.64396(10) 0.0644(7) Uani d . 1 . .
H H1A 0.7374 0.0565 0.6357 0.097 Uiso calc R 1 . .
O O2 0.46800(18) -0.5512(3) 0.55272(12) 0.0875(10) Uani d . 1 . .
O O3 0.51209(14) -0.3380(2) 0.57174(10) 0.0606(7) Uani d . 1 . .
C C26 0.67182(18) 0.1911(3) 0.36205(12) 0.0424(8) Uani d . 1 . .
C C27 0.7414(2) 0.2736(3) 0.38276(13) 0.0479(9) Uani d . 1 . .
C C28 0.81763(19) 0.2128(3) 0.40647(13) 0.0478(9) Uani d . 1 . .
C C29 0.8196(2) 0.0694(4) 0.40745(13) 0.0520(9) Uani d . 1 . .
H H29 0.8696 0.0273 0.4229 0.062 Uiso calc R 1 . .
C C30 0.7525(2) -0.0166(3) 0.38701(13) 0.0466(9) Uani d . 1 . .
C C31 0.6791(2) 0.0473(3) 0.36445(13) 0.0482(9) Uani d . 1 . .
H H31 0.6331 -0.0066 0.3504 0.058 Uiso calc R 1 . .
C C32 0.89406(19) 0.3001(4) 0.43076(15) 0.0557(10) Uani d . 1 . .
C C33 0.9692(2) 0.2112(4) 0.45430(18) 0.0809(13) Uani d U 1 . .
H H33A 0.9765 0.1531 0.4277 0.097 Uiso calc R 1 . .
H H33B 0.9628 0.1550 0.4816 0.097 Uiso calc R 1 . .
H H33C 1.0155 0.2697 0.4684 0.097 Uiso calc R 1 . .
C C34 0.8854(2) 0.3901(4) 0.47456(16) 0.0741(12) Uani d U 1 . .
H H34A 0.8778 0.3323 0.5011 0.089 Uiso calc R 1 . .
H H34B 0.8396 0.4499 0.4608 0.089 Uiso calc R 1 . .
H H34C 0.9333 0.4446 0.4893 0.089 Uiso calc R 1 . .
C C35 0.9091(2) 0.3908(4) 0.38876(16) 0.0744(12) Uani d U 1 . .
H H35A 0.8636 0.4506 0.3737 0.089 Uiso calc R 1 . .
H H35B 0.9163 0.3332 0.3620 0.089 Uiso calc R 1 . .
H H35C 0.9567 0.4455 0.4043 0.089 Uiso calc R 1 . .
C C36 0.7602(2) -0.1747(4) 0.39020(15) 0.0548(10) Uani d . 1 . .
C C37 0.8450(3) -0.2233(4) 0.4182(2) 0.1033(16) Uani d U 1 . .
H H37A 0.8633 -0.1883 0.4532 0.124 Uiso calc R 1 . .
H H37B 0.8798 -0.1904 0.4002 0.124 Uiso calc R 1 . .
H H37C 0.8460 -0.3224 0.4190 0.124 Uiso calc R 1 . .
C C38 0.7046(3) -0.2350(4) 0.41652(17) 0.0836(13) Uani d U 1 . .
H H38A 0.6499 -0.2097 0.3972 0.100 Uiso calc R 1 . .
H H38B 0.7193 -0.1998 0.4515 0.100 Uiso calc R 1 . .
H H38C 0.7095 -0.3338 0.4176 0.100 Uiso calc R 1 . .
C C39 0.7345(3) -0.2358(4) 0.33471(16) 0.0851(13) Uani d U 1 . .
H H39A 0.7690 -0.2006 0.3169 0.102 Uiso calc R 1 . .
H H39B 0.6796 -0.2103 0.3159 0.102 Uiso calc R 1 . .
H H39C 0.7388 -0.3346 0.3368 0.102 Uiso calc R 1 . .
C C40 0.59273(19) 0.2538(4) 0.33832(13) 0.0492(9) Uani d . 1 . .
H H40 0.5476 0.1978 0.3246 0.059 Uiso calc R 1 . .
C C41 0.5103(2) 0.4573(3) 0.31500(13) 0.0483(9) Uani d . 1 . .
C C42 0.4340(2) 0.3969(4) 0.29606(14) 0.0549(10) Uani d . 1 . .
H H42 0.4285 0.3014 0.2958 0.066 Uiso calc R 1 . .
C C43 0.3672(2) 0.4796(4) 0.27784(13) 0.0550(10) Uani d . 1 . .
H H43 0.3166 0.4380 0.2653 0.066 Uiso calc R 1 . .
C C44 0.3715(2) 0.6238(4) 0.27722(13) 0.0467(9) Uani d . 1 . .
C C45 0.4483(2) 0.6801(3) 0.29646(14) 0.0495(9) Uani d . 1 . .
C C46 0.5164(2) 0.5999(4) 0.31460(14) 0.0542(10) Uani d . 1 . .
H H46 0.5670 0.6415 0.3267 0.065 Uiso calc R 1 . .
C C47 0.3032(2) 0.7170(4) 0.25793(13) 0.0527(9) Uani d . 1 . .
C C48 0.3177(3) 0.8536(4) 0.26011(15) 0.0642(11) Uani d . 1 . .
H H48 0.2738 0.9128 0.2475 0.077 Uiso calc R 1 . .
C C49 0.3967(3) 0.9138(4) 0.28057(15) 0.0608(10) Uani d . 1 . .
C C50 0.2196(2) 0.6579(4) 0.23672(15) 0.0687(11) Uani d U 1 . .
H H50A 0.2094 0.6025 0.2631 0.082 Uiso calc R 1 . .
H H50B 0.2150 0.6016 0.2068 0.082 Uiso calc R 1 . .
H H50C 0.1810 0.7316 0.2267 0.082 Uiso calc R 1 . .
N N2 0.58451(16) 0.3866(3) 0.33607(11) 0.0516(8) Uani d . 1 . .
O O4 0.73564(13) 0.4132(2) 0.38099(9) 0.0616(7) Uani d . 1 . .
H H4A 0.6884 0.4357 0.3664 0.092 Uiso calc R 1 . .
O O5 0.41309(18) 1.0345(3) 0.28431(11) 0.0795(9) Uani d . 1 . .
O O6 0.46070(14) 0.8222(2) 0.29799(10) 0.0615(7) Uani d . 1 . .

loop_
_atom_site_aniso_label
_atom_site_aniso_U_11
_atom_site_aniso_U_22
_atom_site_aniso_U_33
_atom_site_aniso_U_12
_atom_site_aniso_U_13
_atom_site_aniso_U_23
C1 0.046(2) 0.045(2) 0.048(2) -0.0058(17) 0.0157(16) -0.0017(17)
C2 0.051(2) 0.037(2) 0.053(2) -0.0006(16) 0.0169(18) 0.0018(16)
C3 0.050(2) 0.041(2) 0.054(2) -0.0001(16) 0.0187(17) 0.0008(17)
C4 0.052(2) 0.046(2) 0.068(3) -0.0034(18) 0.0206(19) 0.0006(19)
C5 0.048(2) 0.040(2) 0.061(2) -0.0013(17) 0.0180(18) 0.0041(18)
C6 0.048(2) 0.047(2) 0.055(2) 0.0013(17) 0.0165(17) 0.0039(18)
C7 0.049(2) 0.044(2) 0.070(3) 0.0044(17) 0.0160(18) 0.004(2)
C8 0.073(3) 0.071(2) 0.105(3) 0.009(2) 0.031(2) -0.011(2)
C9 0.069(2) 0.082(3) 0.094(3) 0.007(2) 0.014(2) 0.022(2)
C10 0.056(2) 0.068(2) 0.103(3) 0.002(2) 0.018(2) 0.000(2)
C11 0.057(2) 0.041(2) 0.093(3) 0.0015(18) 0.027(2) 0.015(2)
C12 0.109(3) 0.052(2) 0.091(3) 0.004(2) 0.011(2) 0.000(2)
C13 0.090(3) 0.068(3) 0.189(4) -0.011(2) 0.039(3) 0.030(3)
C14 0.106(3) 0.059(2) 0.085(3) 0.008(2) 0.032(2) 0.018(2)
C15 0.044(2) 0.051(2) 0.050(2) -0.0001(17) 0.0161(17) -0.0006(18)
C16 0.041(2) 0.050(2) 0.051(2) -0.0034(17) 0.0148(16) -0.0006(18)
C17 0.057(2) 0.044(2) 0.067(3) 0.0048(18) 0.0220(19) 0.0015(19)
C18 0.041(2) 0.057(2) 0.061(2) 0.0024(18) 0.0146(18) -0.0032(19)
C19 0.045(2) 0.051(2) 0.047(2) -0.0041(17) 0.0162(17) -0.0020(17)
C20 0.053(2) 0.042(2) 0.051(2) -0.0045(18) 0.0192(18) 0.0023(18)
C21 0.045(2) 0.054(2) 0.056(2) 0.0016(18) 0.0116(17) 0.0024(19)
C22 0.049(2) 0.060(2) 0.042(2) -0.0094(18) 0.0159(17) -0.0056(18)
C23 0.066(3) 0.060(3) 0.060(3) -0.023(2) 0.018(2) -0.008(2)
C24 0.071(3) 0.053(3) 0.058(3) -0.012(2) 0.015(2) -0.003(2)
C25 0.058(2) 0.078(2) 0.062(2) -0.010(2) 0.0209(18) -0.012(2)
N1 0.0504(18) 0.0427(18) 0.058(2) -0.0060(14) 0.0171(14) -0.0006(15)
O1 0.0574(16) 0.0368(14) 0.091(2) -0.0038(12) 0.0151(14) 0.0042(13)
O2 0.104(2) 0.0444(17) 0.106(3) -0.0065(16) 0.0258(19) 0.0004(16)
O3 0.0566(16) 0.0443(14) 0.0735(18) -0.0036(12) 0.0125(13) 0.0014(13)
C26 0.0369(19) 0.047(2) 0.041(2) -0.0025(16) 0.0111(15) 0.0019(16)
C27 0.053(2) 0.039(2) 0.050(2) 0.0032(17) 0.0146(18) 0.0027(17)
C28 0.0397(19) 0.046(2) 0.055(2) -0.0021(16) 0.0128(16) 0.0017(17)
C29 0.044(2) 0.050(2) 0.056(2) 0.0050(17) 0.0088(17) 0.0042(18)
C30 0.044(2) 0.0399(19) 0.051(2) 0.0024(16) 0.0105(16) 0.0009(17)
C31 0.051(2) 0.042(2) 0.050(2) -0.0052(17) 0.0156(17) -0.0020(17)
C32 0.039(2) 0.053(2) 0.069(3) -0.0025(17) 0.0116(18) 0.002(2)
C33 0.055(2) 0.069(2) 0.104(3) -0.007(2) 0.007(2) 0.005(2)
C34 0.063(2) 0.071(2) 0.081(3) -0.021(2) 0.016(2) -0.010(2)
C35 0.064(2) 0.073(2) 0.089(3) -0.012(2) 0.029(2) 0.004(2)
C36 0.053(2) 0.046(2) 0.062(3) 0.0054(18) 0.0156(19) 0.0056(19)
C37 0.087(3) 0.058(2) 0.140(4) 0.006(2) 0.006(3) 0.009(2)
C38 0.103(3) 0.057(2) 0.096(3) -0.003(2) 0.042(2) 0.004(2)
C39 0.109(3) 0.065(2) 0.085(3) 0.003(2) 0.037(2) -0.001(2)
C40 0.044(2) 0.054(2) 0.047(2) -0.0025(17) 0.0110(16) -0.0019(18)
C41 0.046(2) 0.047(2) 0.048(2) 0.0016(17) 0.0110(17) 0.0017(17)
C42 0.053(2) 0.046(2) 0.061(2) 0.0044(18) 0.0130(18) 0.0003(18)
C43 0.049(2) 0.055(2) 0.058(3) 0.0004(19) 0.0145(19) 0.0001(19)
C44 0.046(2) 0.051(2) 0.042(2) 0.0050(17) 0.0138(17) 0.0016(17)
C45 0.055(2) 0.040(2) 0.055(2) 0.0025(18) 0.0209(18) 0.0015(17)
C46 0.041(2) 0.057(2) 0.062(3) -0.0017(18) 0.0142(18) 0.002(2)
C47 0.049(2) 0.067(3) 0.042(2) 0.0101(19) 0.0150(17) 0.0022(19)
C48 0.074(3) 0.062(3) 0.060(3) 0.023(2) 0.027(2) 0.014(2)
C49 0.074(3) 0.054(2) 0.057(3) 0.009(2) 0.025(2) 0.006(2)
C50 0.057(2) 0.078(2) 0.067(2) 0.017(2) 0.0163(19) 0.002(2)
N2 0.0433(17) 0.0456(18) 0.061(2) 0.0070(14) 0.0115(14) 0.0054(15)
O4 0.0467(15) 0.0432(15) 0.0863(19) 0.0006(12) 0.0115(13) 0.0039(13)
O5 0.104(2) 0.0458(17) 0.090(2) 0.0101(15) 0.0349(18) 0.0071(15)
O6 0.0628(17) 0.0441(15) 0.0746(19) 0.0052(13) 0.0194(14) 0.0014(13)

loop_
_atom_type_symbol
_atom_type_description
_atom_type_scat_dispersion_real
_atom_type_scat_dispersion_imag
_atom_type_scat_source
C C 0.0033 0.0016 'International Tables Vol C Tables 4.2.6.8 and 6.1.1.4'
H H 0.0000 0.0000 'International Tables Vol C Tables 4.2.6.8 and 6.1.1.4'
N N 0.0061 0.0033 'International Tables Vol C Tables 4.2.6.8 and 6.1.1.4'
O O 0.0106 0.0060 'International Tables Vol C Tables 4.2.6.8 and 6.1.1.4'

loop_
_geom_angle_atom_site_label_1
_geom_angle_atom_site_label_2
_geom_angle_atom_site_label_3
_geom_angle_site_symmetry_1
_geom_angle_site_symmetry_3
_geom_angle
_geom_angle_publ_flag
C6 C1 C2 . . 119.0(3) ?
C6 C1 C15 . . 119.0(3) ?
C2 C1 C15 . . 121.7(3) ?
O1 C2 C3 . . 119.6(3) ?
O1 C2 C1 . . 119.1(3) ?
C3 C2 C1 . . 121.3(3) ?
C4 C3 C2 . . 116.2(3) ?
C4 C3 C7 . . 121.8(3) ?
C2 C3 C7 . . 121.9(3) ?
C3 C4 C5 . . 124.5(3) ?
C3 C4 H4 . . 117.7 ?
C5 C4 H4 . . 117.7 ?
C6 C5 C4 . . 117.4(3) ?
C6 C5 C11 . . 121.2(3) ?
C4 C5 C11 . . 121.5(3) ?
C5 C6 C1 . . 121.6(3) ?
C5 C6 H6 . . 119.2 ?
C1 C6 H6 . . 119.2 ?
C9 C7 C3 . . 111.3(3) ?
C9 C7 C10 . . 107.4(3) ?
C3 C7 C10 . . 112.3(3) ?
C9 C7 C8 . . 109.6(3) ?
C3 C7 C8 . . 109.1(3) ?
C10 C7 C8 . . 107.1(3) ?
C7 C8 H8A . . 109.5 ?
C7 C8 H8B . . 109.5 ?
H8A C8 H8B . . 109.5 ?
C7 C8 H8C . . 109.5 ?
H8A C8 H8C . . 109.5 ?
H8B C8 H8C . . 109.5 ?
C7 C9 H9A . . 109.5 ?
C7 C9 H9B . . 109.5 ?
H9A C9 H9B . . 109.5 ?
C7 C9 H9C . . 109.5 ?
H9A C9 H9C . . 109.5 ?
H9B C9 H9C . . 109.5 ?
C7 C10 H10A . . 109.5 ?
C7 C10 H10B . . 109.5 ?
H10A C10 H10B . . 109.5 ?
C7 C10 H10C . . 109.5 ?
H10A C10 H10C . . 109.5 ?
H10B C10 H10C . . 109.5 ?
C14 C11 C13 . . 110.5(4) ?
C14 C11 C12 . . 108.6(3) ?
C13 C11 C12 . . 106.5(4) ?
C14 C11 C5 . . 110.1(3) ?
C13 C11 C5 . . 112.8(3) ?
C12 C11 C5 . . 108.2(3) ?
C11 C12 H12A . . 109.5 ?
C11 C12 H12B . . 109.5 ?
H12A C12 H12B . . 109.5 ?
C11 C12 H12C . . 109.5 ?
H12A C12 H12C . . 109.5 ?
H12B C12 H12C . . 109.5 ?
C11 C13 H13A . . 109.5 ?
C11 C13 H13B . . 109.5 ?
H13A C13 H13B . . 109.5 ?
C11 C13 H13C . . 109.5 ?
H13A C13 H13C . . 109.5 ?
H13B C13 H13C . . 109.5 ?
C11 C14 H14A . . 109.5 ?
C11 C14 H14B . . 109.5 ?
H14A C14 H14B . . 109.5 ?
C11 C14 H14C . . 109.5 ?
H14A C14 H14C . . 109.5 ?
H14B C14 H14C . . 109.5 ?
N1 C15 C1 . . 120.4(3) ?
N1 C15 H15 . . 119.8 ?
C1 C15 H15 . . 119.8 ?
C21 C16 C17 . . 119.3(3) ?
C21 C16 N1 . . 115.0(3) ?
C17 C16 N1 . . 125.6(3) ?
C18 C17 C16 . . 119.1(3) ?
C18 C17 H17 . . 120.4 ?
C16 C17 H17 . . 120.4 ?
C17 C18 C19 . . 122.4(3) ?
C17 C18 H18 . . 118.8 ?
C19 C18 H18 . . 118.8 ?
C20 C19 C18 . . 116.6(3) ?
C20 C19 C22 . . 118.9(3) ?
C18 C19 C22 . . 124.5(3) ?
C19 C20 C21 . . 122.6(3) ?
C19 C20 O3 . . 122.1(3) ?
C21 C20 O3 . . 115.2(3) ?
C20 C21 C16 . . 119.9(3) ?
C20 C21 H21 . . 120.1 ?
C16 C21 H21 . . 120.1 ?
C23 C22 C19 . . 117.6(3) ?
C23 C22 C25 . . 122.3(3) ?
C19 C22 C25 . . 120.1(3) ?
C22 C23 C24 . . 124.4(4) ?
C22 C23 H23 . . 117.8 ?
C24 C23 H23 . . 117.8 ?
O2 C24 O3 . . 116.2(4) ?
O2 C24 C23 . . 127.4(4) ?
O3 C24 C23 . . 116.4(4) ?
C22 C25 H25A . . 109.5 ?
C22 C25 H25B . . 109.5 ?
H25A C25 H25B . . 109.5 ?
C22 C25 H25C . . 109.5 ?
H25A C25 H25C . . 109.5 ?
H25B C25 H25C . . 109.5 ?
C15 N1 C16 . . 124.0(3) ?
C2 O1 H1A . . 109.5 ?
C24 O3 C20 . . 120.5(3) ?
C31 C26 C27 . . 119.5(3) ?
C31 C26 C40 . . 119.7(3) ?
C27 C26 C40 . . 120.8(3) ?
O4 C27 C28 . . 118.8(3) ?
O4 C27 C26 . . 120.5(3) ?
C28 C27 C26 . . 120.7(3) ?
C29 C28 C27 . . 116.2(3) ?
C29 C28 C32 . . 121.9(3) ?
C27 C28 C32 . . 121.9(3) ?
C28 C29 C30 . . 125.1(3) ?
C28 C29 H29 . . 117.4 ?
C30 C29 H29 . . 117.4 ?
C31 C30 C29 . . 116.7(3) ?
C31 C30 C36 . . 121.7(3) ?
C29 C30 C36 . . 121.6(3) ?
C30 C31 C26 . . 121.8(3) ?
C30 C31 H31 . . 119.1 ?
C26 C31 H31 . . 119.1 ?
C33 C32 C34 . . 107.2(3) ?
C33 C32 C35 . . 107.0(3) ?
C34 C32 C35 . . 110.1(3) ?
C33 C32 C28 . . 112.2(3) ?
C34 C32 C28 . . 110.2(3) ?
C35 C32 C28 . . 110.0(3) ?
C32 C33 H33A . . 109.5 ?
C32 C33 H33B . . 109.5 ?
H33A C33 H33B . . 109.5 ?
C32 C33 H33C . . 109.5 ?
H33A C33 H33C . . 109.5 ?
H33B C33 H33C . . 109.5 ?
C32 C34 H34A . . 109.5 ?
C32 C34 H34B . . 109.5 ?
H34A C34 H34B . . 109.5 ?
C32 C34 H34C . . 109.5 ?
H34A C34 H34C . . 109.5 ?
H34B C34 H34C . . 109.5 ?
C32 C35 H35A . . 109.5 ?
C32 C35 H35B . . 109.5 ?
H35A C35 H35B . . 109.5 ?
C32 C35 H35C . . 109.5 ?
H35A C35 H35C . . 109.5 ?
H35B C35 H35C . . 109.5 ?
C37 C36 C38 . . 109.2(3) ?
C37 C36 C30 . . 113.2(3) ?
C38 C36 C30 . . 110.6(3) ?
C37 C36 C39 . . 106.7(3) ?
C38 C36 C39 . . 107.1(3) ?
C30 C36 C39 . . 109.7(3) ?
C36 C37 H37A . . 109.5 ?
C36 C37 H37B . . 109.5 ?
H37A C37 H37B . . 109.5 ?
C36 C37 H37C . . 109.5 ?
H37A C37 H37C . . 109.5 ?
H37B C37 H37C . . 109.5 ?
C36 C38 H38A . . 109.5 ?
C36 C38 H38B . . 109.5 ?
H38A C38 H38B . . 109.5 ?
C36 C38 H38C . . 109.5 ?
H38A C38 H38C . . 109.5 ?
H38B C38 H38C . . 109.5 ?
C36 C39 H39A . . 109.5 ?
C36 C39 H39B . . 109.5 ?
H39A C39 H39B . . 109.5 ?
C36 C39 H39C . . 109.5 ?
H39A C39 H39C . . 109.5 ?
H39B C39 H39C . . 109.5 ?
N2 C40 C26 . . 120.7(3) ?
N2 C40 H40 . . 119.6 ?
C26 C40 H40 . . 119.6 ?
C46 C41 C42 . . 118.9(3) ?
C46 C41 N2 . . 115.0(3) ?
C42 C41 N2 . . 126.1(3) ?
C43 C42 C41 . . 119.4(4) ?
C43 C42 H42 . . 120.3 ?
C41 C42 H42 . . 120.3 ?
C42 C43 C44 . . 123.0(4) ?
C42 C43 H43 . . 118.5 ?
C44 C43 H43 . . 118.5 ?
C45 C44 C43 . . 116.0(3) ?
C45 C44 C47 . . 118.3(3) ?
C43 C44 C47 . . 125.7(3) ?
C46 C45 C44 . . 122.3(3) ?
C46 C45 O6 . . 116.1(3) ?
C44 C45 O6 . . 121.6(3) ?
C45 C46 C41 . . 120.4(3) ?
C45 C46 H46 . . 119.8 ?
C41 C46 H46 . . 119.8 ?
C48 C47 C44 . . 118.3(4) ?
C48 C47 C50 . . 122.7(3) ?
C44 C47 C50 . . 119.0(3) ?
C47 C48 C49 . . 124.2(4) ?
C47 C48 H48 . . 117.9 ?
C49 C48 H48 . . 117.9 ?
O5 C49 O6 . . 116.7(4) ?
O5 C49 C48 . . 127.1(4) ?
O6 C49 C48 . . 116.2(3) ?
C47 C50 H50A . . 109.5 ?
C47 C50 H50B . . 109.5 ?
H50A C50 H50B . . 109.5 ?
C47 C50 H50C . . 109.5 ?
H50A C50 H50C . . 109.5 ?
H50B C50 H50C . . 109.5 ?
C40 N2 C41 . . 125.0(3) ?
C27 O4 H4A . . 109.5 ?
C49 O6 C45 . . 121.4(3) ?

loop_
_geom_bond_atom_site_label_1
_geom_bond_atom_site_label_2
_geom_bond_site_symmetry_2
_geom_bond_distance
_geom_bond_publ_flag
C1 C6 . 1.398(5) ?
C1 C2 . 1.417(4) ?
C1 C15 . 1.452(4) ?
C2 O1 . 1.358(4) ?
C2 C3 . 1.399(4) ?
C3 C4 . 1.395(5) ?
C3 C7 . 1.526(4) ?
C4 C5 . 1.397(4) ?
C4 H4 . 0.9300 ?
C5 C6 . 1.375(4) ?
C5 C11 . 1.536(5) ?
C6 H6 . 0.9300 ?
C7 C9 . 1.522(5) ?
C7 C10 . 1.531(5) ?
C7 C8 . 1.533(5) ?
C8 H8A . 0.9600 ?
C8 H8B . 0.9600 ?
C8 H8C . 0.9600 ?
C9 H9A . 0.9600 ?
C9 H9B . 0.9600 ?
C9 H9C . 0.9600 ?
C10 H10A . 0.9600 ?
C10 H10B . 0.9600 ?
C10 H10C . 0.9600 ?
C11 C14 . 1.513(5) ?
C11 C13 . 1.515(5) ?
C11 C12 . 1.529(6) ?
C12 H12A . 0.9600 ?
C12 H12B . 0.9600 ?
C12 H12C . 0.9600 ?
C13 H13A . 0.9600 ?
C13 H13B . 0.9600 ?
C13 H13C . 0.9600 ?
C14 H14A . 0.9600 ?
C14 H14B . 0.9600 ?
C14 H14C . 0.9600 ?
C15 N1 . 1.286(4) ?
C15 H15 . 0.9300 ?
C16 C21 . 1.384(5) ?
C16 C17 . 1.393(4) ?
C16 N1 . 1.416(4) ?
C17 C18 . 1.382(5) ?
C17 H17 . 0.9300 ?
C18 C19 . 1.396(5) ?
C18 H18 . 0.9300 ?
C19 C20 . 1.376(5) ?
C19 C22 . 1.442(5) ?
C20 C21 . 1.378(4) ?
C20 O3 . 1.390(4) ?
C21 H21 . 0.9300 ?
C22 C23 . 1.348(5) ?
C22 C25 . 1.489(5) ?
C23 C24 . 1.432(5) ?
C23 H23 . 0.9300 ?
C24 O2 . 1.208(4) ?
C24 O3 . 1.386(4) ?
C25 H25A . 0.9600 ?
C25 H25B . 0.9600 ?
C25 H25C . 0.9600 ?
O1 H1A . 0.8200 ?
C26 C31 . 1.398(5) ?
C26 C27 . 1.410(4) ?
C26 C40 . 1.454(4) ?
C27 O4 . 1.356(4) ?
C27 C28 . 1.406(4) ?
C28 C29 . 1.390(5) ?
C28 C32 . 1.536(5) ?
C29 C30 . 1.398(4) ?
C29 H29 . 0.9300 ?
C30 C31 . 1.375(4) ?
C30 C36 . 1.537(5) ?
C31 H31 . 0.9300 ?
C32 C33 . 1.525(5) ?
C32 C34 . 1.526(5) ?
C32 C35 . 1.535(5) ?
C33 H33A . 0.9600 ?
C33 H33B . 0.9600 ?
C33 H33C . 0.9600 ?
C34 H34A . 0.9600 ?
C34 H34B . 0.9600 ?
C34 H34C . 0.9600 ?
C35 H35A . 0.9600 ?
C35 H35B . 0.9600 ?
C35 H35C . 0.9600 ?
C36 C37 . 1.503(5) ?
C36 C38 . 1.513(5) ?
C36 C39 . 1.541(5) ?
C37 H37A . 0.9600 ?
C37 H37B . 0.9600 ?
C37 H37C . 0.9600 ?
C38 H38A . 0.9600 ?
C38 H38B . 0.9600 ?
C38 H38C . 0.9600 ?
C39 H39A . 0.9600 ?
C39 H39B . 0.9600 ?
C39 H39C . 0.9600 ?
C40 N2 . 1.294(4) ?
C40 H40 . 0.9300 ?
C41 C46 . 1.386(5) ?
C41 C42 . 1.394(5) ?
C41 N2 . 1.413(4) ?
C42 C43 . 1.369(4) ?
C42 H42 . 0.9300 ?
C43 C44 . 1.399(5) ?
C43 H43 . 0.9300 ?
C44 C45 . 1.386(5) ?
C44 C47 . 1.453(4) ?
C45 C46 . 1.372(4) ?
C45 O6 . 1.392(4) ?
C46 H46 . 0.9300 ?
C47 C48 . 1.344(5) ?
C47 C50 . 1.500(5) ?
C48 C49 . 1.434(5) ?
C48 H48 . 0.9300 ?
C49 O5 . 1.201(4) ?
C49 O6 . 1.385(4) ?
C50 H50A . 0.9600 ?
C50 H50B . 0.9600 ?
C50 H50C . 0.9600 ?
O4 H4A . 0.8200 ?

loop_
_geom_hbond_atom_site_label_D
_geom_hbond_atom_site_label_H
_geom_hbond_atom_site_label_A
_geom_hbond_site_symmetry_A
_geom_hbond_distance_DH
_geom_hbond_distance_HA
_geom_hbond_distance_DA
_geom_hbond_angle_DHA
O1 H1A N1 . 0.82 1.80 2.538(4) 149.2
O4 H4A N2 . 0.82 1.80 2.537(4) 149.2
C25 H25B Cg1 . 0.96 2.725 3.536(4) 142.54
C50 H50A Cg2 1_565 0.96 2.803 3.571(4) 137.54
C50 H50B Cg1 2_655 0.96 2.913 3.569(4) 136.24

loop_
_geom_torsion_atom_site_label_1
_geom_torsion_atom_site_label_2
_geom_torsion_atom_site_label_3
_geom_torsion_atom_site_label_4
_geom_torsion_site_symmetry_1
_geom_torsion_site_symmetry_2
_geom_torsion_site_symmetry_3
_geom_torsion_site_symmetry_4
_geom_torsion
_geom_torsion_publ_flag
C6 C1 C2 O1 . . . . -178.6(3) ?
C15 C1 C2 O1 . . . . -4.6(5) ?
C6 C1 C2 C3 . . . . -0.2(5) ?
C15 C1 C2 C3 . . . . 173.8(3) ?
O1 C2 C3 C4 . . . . 178.4(3) ?
C1 C2 C3 C4 . . . . 0.0(5) ?
O1 C2 C3 C7 . . . . 0.4(5) ?
C1 C2 C3 C7 . . . . -177.9(3) ?
C2 C3 C4 C5 . . . . 0.3(5) ?
C7 C3 C4 C5 . . . . 178.3(3) ?
C3 C4 C5 C6 . . . . -0.5(6) ?
C3 C4 C5 C11 . . . . 178.3(4) ?
C4 C5 C6 C1 . . . . 0.3(5) ?
C11 C5 C6 C1 . . . . -178.5(4) ?
C2 C1 C6 C5 . . . . 0.1(5) ?
C15 C1 C6 C5 . . . . -174.1(3) ?
C4 C3 C7 C9 . . . . 125.7(4) ?
C2 C3 C7 C9 . . . . -56.5(5) ?
C4 C3 C7 C10 . . . . 5.3(5) ?
C2 C3 C7 C10 . . . . -176.9(3) ?
C4 C3 C7 C8 . . . . -113.3(4) ?
C2 C3 C7 C8 . . . . 64.6(4) ?
C6 C5 C11 C14 . . . . -49.3(5) ?
C4 C5 C11 C14 . . . . 132.0(4) ?
C6 C5 C11 C13 . . . . -173.3(4) ?
C4 C5 C11 C13 . . . . 8.0(6) ?
C6 C5 C11 C12 . . . . 69.2(5) ?
C4 C5 C11 C12 . . . . -109.5(4) ?
C6 C1 C15 N1 . . . . 176.7(3) ?
C2 C1 C15 N1 . . . . 2.7(5) ?
C21 C16 C17 C18 . . . . -0.6(5) ?
N1 C16 C17 C18 . . . . 175.7(3) ?
C16 C17 C18 C19 . . . . -0.6(6) ?
C17 C18 C19 C20 . . . . 0.8(6) ?
C17 C18 C19 C22 . . . . -179.6(3) ?
C18 C19 C20 C21 . . . . 0.3(5) ?
C22 C19 C20 C21 . . . . -179.4(3) ?
C18 C19 C20 O3 . . . . -177.9(3) ?
C22 C19 C20 O3 . . . . 2.5(5) ?
C19 C20 C21 C16 . . . . -1.5(6) ?
O3 C20 C21 C16 . . . . 176.8(3) ?
C17 C16 C21 C20 . . . . 1.6(5) ?
N1 C16 C21 C20 . . . . -175.0(3) ?
C20 C19 C22 C23 . . . . -2.7(5) ?
C18 C19 C22 C23 . . . . 177.6(4) ?
C20 C19 C22 C25 . . . . 176.6(3) ?
C18 C19 C22 C25 . . . . -3.1(5) ?
C19 C22 C23 C24 . . . . 0.2(6) ?
C25 C22 C23 C24 . . . . -179.1(3) ?
C22 C23 C24 O2 . . . . -177.2(4) ?
C22 C23 C24 O3 . . . . 2.6(6) ?
C1 C15 N1 C16 . . . . -173.4(3) ?
C21 C16 N1 C15 . . . . 178.4(4) ?
C17 C16 N1 C15 . . . . 2.0(6) ?
O2 C24 O3 C20 . . . . 176.9(4) ?
C23 C24 O3 C20 . . . . -2.9(5) ?
C19 C20 O3 C24 . . . . 0.5(5) ?
C21 C20 O3 C24 . . . . -177.8(3) ?
C31 C26 C27 O4 . . . . -179.8(3) ?
C40 C26 C27 O4 . . . . 0.2(5) ?
C31 C26 C27 C28 . . . . -1.0(5) ?
C40 C26 C27 C28 . . . . 178.9(3) ?
O4 C27 C28 C29 . . . . 179.5(3) ?
C26 C27 C28 C29 . . . . 0.7(5) ?
O4 C27 C28 C32 . . . . 0.6(5) ?
C26 C27 C28 C32 . . . . -178.2(3) ?
C27 C28 C29 C30 . . . . -0.1(5) ?
C32 C28 C29 C30 . . . . 178.8(3) ?
C28 C29 C30 C31 . . . . -0.2(5) ?
C28 C29 C30 C36 . . . . -179.5(4) ?
C29 C30 C31 C26 . . . . -0.1(5) ?
C36 C30 C31 C26 . . . . 179.2(4) ?
C27 C26 C31 C30 . . . . 0.7(5) ?
C40 C26 C31 C30 . . . . -179.3(3) ?
C29 C28 C32 C33 . . . . 0.8(5) ?
C27 C28 C32 C33 . . . . 179.7(3) ?
C29 C28 C32 C34 . . . . -118.6(4) ?
C27 C28 C32 C34 . . . . 60.3(5) ?
C29 C28 C32 C35 . . . . 119.8(4) ?
C27 C28 C32 C35 . . . . -61.3(4) ?
C31 C30 C36 C37 . . . . -177.7(4) ?
C29 C30 C36 C37 . . . . 1.5(5) ?
C31 C30 C36 C38 . . . . -54.7(5) ?
C29 C30 C36 C38 . . . . 124.6(4) ?
C31 C30 C36 C39 . . . . 63.2(5) ?
C29 C30 C36 C39 . . . . -117.5(4) ?
C31 C26 C40 N2 . . . . 179.4(4) ?
C27 C26 C40 N2 . . . . -0.5(5) ?
C46 C41 C42 C43 . . . . -0.3(5) ?
N2 C41 C42 C43 . . . . 178.5(3) ?
C41 C42 C43 C44 . . . . 0.0(6) ?
C42 C43 C44 C45 . . . . -0.1(5) ?
C42 C43 C44 C47 . . . . 179.3(3) ?
C43 C44 C45 C46 . . . . 0.7(5) ?
C47 C44 C45 C46 . . . . -178.8(3) ?
C43 C44 C45 O6 . . . . -180.0(3) ?
C47 C44 C45 O6 . . . . 0.6(5) ?
C44 C45 C46 C41 . . . . -1.0(6) ?
O6 C45 C46 C41 . . . . 179.6(3) ?
C42 C41 C46 C45 . . . . 0.8(5) ?
N2 C41 C46 C45 . . . . -178.1(3) ?
C45 C44 C47 C48 . . . . -0.6(5) ?
C43 C44 C47 C48 . . . . -180.0(4) ?
C45 C44 C47 C50 . . . . 179.7(3) ?
C43 C44 C47 C50 . . . . 0.3(5) ?
C44 C47 C48 C49 . . . . -0.3(6) ?
C50 C47 C48 C49 . . . . 179.4(3) ?
C47 C48 C49 O5 . . . . -178.6(4) ?
C47 C48 C49 O6 . . . . 1.2(6) ?
C26 C40 N2 C41 . . . . -178.4(3) ?
C46 C41 N2 C40 . . . . -177.2(4) ?
C42 C41 N2 C40 . . . . 3.9(6) ?
O5 C49 O6 C45 . . . . 178.6(4) ?
C48 C49 O6 C45 . . . . -1.2(5) ?
C46 C45 O6 C49 . . . . 179.8(3) ?
C44 C45 O6 C49 . . . . 0.4(5) ?
